data_7238361
loop_
_publ_author_name
'Constable, Edwin C.'
'Housecroft, Catherine E.'
'Kopecky, Peter'
'Sch\"onhofer, Ewald'
'Zampese, Jennifer A.'

_publ_section_title
;
 Restricting the geometrical relaxation in four-coordinate copper(i)
 complexes using face-to-face and edge-to-face \p-interactions
;
_journal_issue 7
_journal_name_full CrystEngComm
_journal_page_first 2742
_journal_paper_doi 10.1039/c0ce00880j
_journal_volume 13
_journal_year 2011
_chemical_formula_moiety 'C36 H28 O2 P2 S2'
_chemical_formula_sum 'C36 H28 O2 P2 S2'
_chemical_formula_weight 618.66
_space_group_IT_number 15
_space_group_name_Hall '-C 2yc'
_space_group_name_H-M_alt 'C 1 2/c 1'
_symmetry_cell_setting monoclinic
_symmetry_space_group_name_Hall '-C 2yc'
_symmetry_space_group_name_H-M 'C 1 2/c 1'
_atom_sites_solution_hydrogens geom
_atom_sites_solution_primary direct
_atom_sites_solution_secondary difmap
_audit_creation_method SHELXL-97
_cell_angle_alpha 90.00
_cell_angle_beta 93.51(3)
_cell_angle_gamma 90.00
_cell_formula_units_Z 4
_cell_length_a 16.763(3)
_cell_length_b 5.9420(12)
_cell_length_c 30.238(6)
_cell_measurement_temperature 173(2)
_cell_volume 3006.2(10)
_computing_cell_refinement 'Stoe IPDS'
_computing_data_collection 'Stoe IPDS'
_computing_data_reduction 'Stoe IPDS'
_computing_molecular_graphics 'Bruker SHELXTL'
_computing_publication_material 'Bruker SHELXTL'
_computing_structure_refinement 'SHELXL-97 (Sheldrick, 1997)'
_computing_structure_solution 'SHELXS-97 (Sheldrick, 1990)'
_diffrn_ambient_temperature 173(2)
_diffrn_measured_fraction_theta_full 0.991
_diffrn_measured_fraction_theta_max 0.991
_diffrn_measurement_device_type 'Stoe IPDS'
_diffrn_measurement_method '\w scans'
_diffrn_radiation_monochromator graphite
_diffrn_radiation_source 'fine-focus sealed tube'
_diffrn_radiation_type MoK\a
_diffrn_radiation_wavelength 0.71073
_diffrn_reflns_av_R_equivalents 0.0458
_diffrn_reflns_av_sigmaI/netI 0.0206
_diffrn_reflns_limit_h_max 20
_diffrn_reflns_limit_h_min -22
_diffrn_reflns_limit_k_max 7
_diffrn_reflns_limit_k_min -7
_diffrn_reflns_limit_l_max 40
_diffrn_reflns_limit_l_min -40
_diffrn_reflns_number 24155
_diffrn_reflns_theta_full 28.50
_diffrn_reflns_theta_max 28.50
_diffrn_reflns_theta_min 2.71
_exptl_absorpt_coefficient_mu 0.317
_exptl_absorpt_correction_T_max 0.9540
_exptl_absorpt_correction_T_min 0.9540
_exptl_absorpt_correction_type multi-scan
_exptl_absorpt_process_details '(Blessing, 1951)'
_exptl_crystal_colour yellow
_exptl_crystal_density_diffrn 1.367
_exptl_crystal_density_method 'not measured'
_exptl_crystal_description block
_exptl_crystal_F_000 1288
_exptl_crystal_size_max 0.15
_exptl_crystal_size_mid 0.15
_exptl_crystal_size_min 0.15
_refine_diff_density_max 0.339
_refine_diff_density_min -0.288
_refine_diff_density_rms 0.044
_refine_ls_extinction_method none
_refine_ls_goodness_of_fit_ref 1.096
_refine_ls_hydrogen_treatment constr
_refine_ls_matrix_type full
_refine_ls_number_parameters 190
_refine_ls_number_reflns 3760
_refine_ls_number_restraints 0
_refine_ls_restrained_S_all 1.096
_refine_ls_R_factor_all 0.0367
_refine_ls_R_factor_gt 0.0328
_refine_ls_shift/su_max 0.001
_refine_ls_shift/su_mean 0.000
_refine_ls_structure_factor_coef Fsqd
_refine_ls_weighting_details 'calc w=1/[\s^2^(Fo^2^)+(0.0387P)^2^+2.4058P] where P=(Fo^2^+2Fc^2^)/3'
_refine_ls_weighting_scheme calc
_refine_ls_wR_factor_gt 0.0829
_refine_ls_wR_factor_ref 0.0854
_reflns_number_gt 3464
_reflns_number_total 3760
_reflns_threshold_expression >2sigma(I)
_cod_data_source_file c0ce00880j.txt
_cod_data_source_block esc24
_cod_depositor_comments
;
The following automatic conversions were performed:

data item '_symmetry_cell_setting' value 'Monoclinic' was changed to
'monoclinic' in accordance with the
/home/saulius/struct/COD-crude-data/automatic-downloads/DataCite-retrospective/RSC/depositions/lib/dictionaries/cif_core.dic
dictionary named 'cif_core.dic' version 2.4.2 last updated on
2011-04-26.

Automatic conversion script
Id: cif_fix_values 6909 2019-04-08 15:41:33Z antanas 
;
_cod_original_cell_volume 3006.3(10)
_cod_original_sg_symbol_Hall -C2yc
_cod_original_sg_symbol_H-M C2/c
_cod_database_code 7238361

loop_
_symmetry_equiv_pos_as_xyz
'x, y, z'
'-x, y, -z+1/2'
'x+1/2, y+1/2, z'
'-x+1/2, y+1/2, -z+1/2'
'-x, -y, -z'
'x, -y, z-1/2'
'-x+1/2, -y+1/2, -z'
'x+1/2, -y+1/2, z-1/2'

loop_
_atom_site_label
_atom_site_type_symbol
_atom_site_fract_x
_atom_site_fract_y
_atom_site_fract_z
_atom_site_U_iso_or_equiv
_atom_site_adp_type
_atom_site_occupancy
_atom_site_symmetry_multiplicity
_atom_site_calc_flag
_atom_site_refinement_flags
S1 S 0.01215(2) -0.02618(6) 0.217399(10) 0.02639(9) Uani 1 1 d .
P1 P 0.035887(19) 0.17079(5) 0.121308(10) 0.02220(9) Uani 1 1 d .
O1 O 0.03851(6) -0.07932(17) 0.12161(3) 0.0315(2) Uani 1 1 d .
C1 C 0.07972(7) 0.2043(2) 0.21186(4) 0.0232(2) Uani 1 1 d .
C2 C 0.08982(7) 0.2905(2) 0.16914(4) 0.0231(2) Uani 1 1 d .
C3 C 0.14259(9) 0.4683(3) 0.16451(5) 0.0314(3) Uani 1 1 d .
H3A H 0.1497 0.5281 0.1359 0.038 Uiso 1 1 calc R
C4 C 0.18499(9) 0.5596(3) 0.20102(5) 0.0363(3) Uani 1 1 d .
H4A H 0.2211 0.6804 0.1974 0.044 Uiso 1 1 calc R
C5 C 0.17444(9) 0.4742(3) 0.24268(5) 0.0342(3) Uani 1 1 d .
H5A H 0.2033 0.5370 0.2677 0.041 Uiso 1 1 calc R
C6 C 0.12214(8) 0.2977(3) 0.24830(4) 0.0299(3) Uani 1 1 d .
H6A H 0.1152 0.2402 0.2771 0.036 Uiso 1 1 calc R
C7 C -0.06406(7) 0.2806(2) 0.12165(4) 0.0249(2) Uani 1 1 d .
C8 C -0.08095(9) 0.4897(2) 0.13930(5) 0.0307(3) Uani 1 1 d .
H8A H -0.0390 0.5828 0.1514 0.037 Uiso 1 1 calc R
C9 C -0.16000(10) 0.5615(3) 0.13910(5) 0.0415(4) Uani 1 1 d .
H9A H -0.1723 0.7038 0.1513 0.050 Uiso 1 1 calc R
C10 C -0.22054(9) 0.4264(4) 0.12122(6) 0.0476(5) Uani 1 1 d .
H10A H -0.2745 0.4750 0.1217 0.057 Uiso 1 1 calc R
C11 C -0.20352(9) 0.2215(4) 0.10269(6) 0.0466(4) Uani 1 1 d .
H11A H -0.2455 0.1314 0.0897 0.056 Uiso 1 1 calc R
C12 C -0.12552(9) 0.1471(3) 0.10307(5) 0.0341(3) Uani 1 1 d .
H12A H -0.1138 0.0049 0.0907 0.041 Uiso 1 1 calc R
C13 C 0.07717(7) 0.2801(2) 0.07191(4) 0.0247(2) Uani 1 1 d .
C14 C 0.06508(9) 0.4983(2) 0.05599(4) 0.0303(3) Uani 1 1 d .
H14A H 0.0367 0.6044 0.0725 0.036 Uiso 1 1 calc R
C15 C 0.09497(10) 0.5594(3) 0.01578(5) 0.0371(3) Uani 1 1 d .
H15A H 0.0867 0.7080 0.0048 0.045 Uiso 1 1 calc R
C16 C 0.13647(10) 0.4062(3) -0.00831(5) 0.0398(4) Uani 1 1 d .
H16A H 0.1564 0.4494 -0.0358 0.048 Uiso 1 1 calc R
C17 C 0.14911(9) 0.1906(3) 0.00748(5) 0.0388(3) Uani 1 1 d .
H17A H 0.1781 0.0857 -0.0090 0.047 Uiso 1 1 calc R
C18 C 0.11931(8) 0.1273(3) 0.04748(4) 0.0306(3) Uani 1 1 d .
H18A H 0.1278 -0.0216 0.0582 0.037 Uiso 1 1 calc R

loop_
_atom_site_aniso_label
_atom_site_aniso_U_11
_atom_site_aniso_U_22
_atom_site_aniso_U_33
_atom_site_aniso_U_23
_atom_site_aniso_U_13
_atom_site_aniso_U_12
S1 0.03603(18) 0.02498(16) 0.01880(15) -0.00173(11) 0.00697(11) -0.00225(12)
P1 0.02693(16) 0.02327(16) 0.01665(14) -0.00108(11) 0.00322(11) -0.00088(11)
O1 0.0465(6) 0.0241(5) 0.0245(5) -0.0008(4) 0.0077(4) 0.0007(4)
C1 0.0234(5) 0.0262(6) 0.0203(5) -0.0002(4) 0.0037(4) 0.0030(5)
C2 0.0230(5) 0.0273(6) 0.0192(5) -0.0005(4) 0.0028(4) 0.0006(5)
C3 0.0324(7) 0.0398(8) 0.0221(6) 0.0028(5) 0.0020(5) -0.0088(6)
C4 0.0342(7) 0.0450(8) 0.0293(7) 0.0008(6) -0.0005(5) -0.0141(6)
C5 0.0335(7) 0.0444(8) 0.0241(6) -0.0024(6) -0.0038(5) -0.0068(6)
C6 0.0310(6) 0.0390(7) 0.0195(5) 0.0008(5) 0.0007(5) -0.0013(6)
C7 0.0264(6) 0.0297(6) 0.0189(5) 0.0035(5) 0.0036(4) -0.0032(5)
C8 0.0333(7) 0.0312(7) 0.0282(6) 0.0036(5) 0.0069(5) 0.0030(5)
C9 0.0432(8) 0.0477(9) 0.0351(8) 0.0152(7) 0.0149(6) 0.0164(7)
C10 0.0276(7) 0.0805(13) 0.0354(8) 0.0245(8) 0.0082(6) 0.0115(8)
C11 0.0285(7) 0.0761(13) 0.0352(8) 0.0134(8) 0.0007(6) -0.0130(8)
C12 0.0329(7) 0.0431(8) 0.0263(6) 0.0043(6) 0.0011(5) -0.0107(6)
C13 0.0259(6) 0.0309(6) 0.0173(5) -0.0009(5) 0.0022(4) -0.0021(5)
C14 0.0388(7) 0.0301(7) 0.0223(6) -0.0005(5) 0.0041(5) -0.0021(6)
C15 0.0499(9) 0.0361(8) 0.0256(7) 0.0041(6) 0.0039(6) -0.0091(6)
C16 0.0441(8) 0.0527(9) 0.0237(6) 0.0008(6) 0.0105(6) -0.0121(7)
C17 0.0387(8) 0.0517(9) 0.0274(7) -0.0055(6) 0.0126(6) 0.0001(7)
C18 0.0325(7) 0.0355(7) 0.0244(6) -0.0020(5) 0.0056(5) 0.0019(6)

loop_
_atom_type_symbol
_atom_type_description
_atom_type_scat_dispersion_real
_atom_type_scat_dispersion_imag
_atom_type_scat_source
C C 0.0033 0.0016 'International Tables Vol C Tables 4.2.6.8 and 6.1.1.4'
H H 0.0000 0.0000 'International Tables Vol C Tables 4.2.6.8 and 6.1.1.4'
O O 0.0106 0.0060 'International Tables Vol C Tables 4.2.6.8 and 6.1.1.4'
P P 0.1023 0.0942 'International Tables Vol C Tables 4.2.6.8 and 6.1.1.4'
S S 0.1246 0.1234 'International Tables Vol C Tables 4.2.6.8 and 6.1.1.4'

loop_
_geom_angle_atom_site_label_1
_geom_angle_atom_site_label_2
_geom_angle_atom_site_label_3
_geom_angle
_geom_angle_site_symmetry_3
C1 S1 S1 104.80(5) 2
O1 P1 C7 112.94(6) .
O1 P1 C2 112.08(6) .
C7 P1 C2 105.89(6) .
O1 P1 C13 110.62(6) .
C7 P1 C13 106.18(6) .
C2 P1 C13 108.83(6) .
C6 C1 C2 119.80(12) .
C6 C1 S1 121.79(10) .
C2 C1 S1 118.40(10) .
C3 C2 C1 118.77(12) .
C3 C2 P1 120.63(10) .
C1 C2 P1 120.59(10) .
C4 C3 C2 121.04(13) .
C4 C3 H3A 119.5 .
C2 C3 H3A 119.5 .
C5 C4 C3 119.66(14) .
C5 C4 H4A 120.2 .
C3 C4 H4A 120.2 .
C4 C5 C6 120.57(13) .
C4 C5 H5A 119.7 .
C6 C5 H5A 119.7 .
C5 C6 C1 120.16(12) .
C5 C6 H6A 119.9 .
C1 C6 H6A 119.9 .
C8 C7 C12 120.14(13) .
C8 C7 P1 122.60(10) .
C12 C7 P1 117.26(11) .
C7 C8 C9 119.28(15) .
C7 C8 H8A 120.4 .
C9 C8 H8A 120.4 .
C10 C9 C8 120.09(17) .
C10 C9 H9A 120.0 .
C8 C9 H9A 120.0 .
C11 C10 C9 120.57(15) .
C11 C10 H10A 119.7 .
C9 C10 H10A 119.7 .
C10 C11 C12 119.98(16) .
C10 C11 H11A 120.0 .
C12 C11 H11A 120.0 .
C11 C12 C7 119.92(16) .
C11 C12 H12A 120.0 .
C7 C12 H12A 120.0 .
C18 C13 C14 119.47(12) .
C18 C13 P1 115.94(11) .
C14 C13 P1 124.45(10) .
C15 C14 C13 119.50(14) .
C15 C14 H14A 120.2 .
C13 C14 H14A 120.2 .
C16 C15 C14 120.59(15) .
C16 C15 H15A 119.7 .
C14 C15 H15A 119.7 .
C17 C16 C15 120.13(14) .
C17 C16 H16A 119.9 .
C15 C16 H16A 119.9 .
C16 C17 C18 119.83(14) .
C16 C17 H17A 120.1 .
C18 C17 H17A 120.1 .
C17 C18 C13 120.49(14) .
C17 C18 H18A 119.8 .
C13 C18 H18A 119.8 .

loop_
_geom_bond_atom_site_label_1
_geom_bond_atom_site_label_2
_geom_bond_distance
_geom_bond_site_symmetry_2
S1 C1 1.7915(14) .
S1 S1 2.0375(7) 2
P1 O1 1.4868(11) .
P1 C7 1.7986(14) .
P1 C2 1.8042(13) .
P1 C13 1.8052(13) .
C1 C6 1.3898(18) .
C1 C2 1.4095(17) .
C2 C3 1.3902(19) .
C3 C4 1.387(2) .
C3 H3A 0.9500 .
C4 C5 1.380(2) .
C4 H4A 0.9500 .
C5 C6 1.384(2) .
C5 H5A 0.9500 .
C6 H6A 0.9500 .
C7 C8 1.3888(19) .
C7 C12 1.3910(19) .
C8 C9 1.392(2) .
C8 H8A 0.9500 .
C9 C10 1.378(3) .
C9 H9A 0.9500 .
C10 C11 1.377(3) .
C10 H10A 0.9500 .
C11 C12 1.380(2) .
C11 H11A 0.9500 .
C12 H12A 0.9500 .
C13 C18 1.3905(19) .
C13 C14 1.3932(19) .
C14 C15 1.3913(19) .
C14 H14A 0.9500 .
C15 C16 1.380(2) .
C15 H15A 0.9500 .
C16 C17 1.379(3) .
C16 H16A 0.9500 .
C17 C18 1.3886(19) .
C17 H17A 0.9500 .
C18 H18A 0.9500 .
